data_7053324
loop_
_publ_author_name
'Gruzinskaya, Natalia I.'
'Silin, Andrey I.'
'Pimenova, Anna S.'
'Khavrel, Pavel A.'
'Markov, Vitaliy Yu.'
'Sidorov, Lev N.'
'Kemnitz, Erhard'
'Troyanov, Sergey I.'

_publ_section_title
;
 Synthesis and structure of cycloperfluoroalkylated derivatives of C70,
 C70(C2F4) and C70(C4F8)n, n = 1--6
;
_journal_issue 2
_journal_name_full 'New Journal of Chemistry'
_journal_page_first 243
_journal_paper_doi 10.1039/b9nj00444k
_journal_volume 34
_journal_year 2010
_chemical_formula_sum 'C94 F48'
_chemical_formula_weight 2040.94
_chemical_name_systematic
;
?
;
_space_group_IT_number 2
_symmetry_cell_setting triclinic
_symmetry_space_group_name_Hall '-P 1'
_symmetry_space_group_name_H-M 'P -1'
_atom_sites_solution_hydrogens none
_atom_sites_solution_primary direct
_atom_sites_solution_secondary difmap
_audit_creation_method SHELXL-97
_cell_angle_alpha 92.965(3)
_cell_angle_beta 95.770(3)
_cell_angle_gamma 101.288(3)
_cell_formula_units_Z 2
_cell_length_a 12.0650(10)
_cell_length_b 16.4140(10)
_cell_length_c 16.4400(10)
_cell_measurement_reflns_used 24300
_cell_measurement_temperature 100(2)
_cell_measurement_theta_max 32
_cell_measurement_theta_min 5
_cell_volume 3168.0(4)
_computing_structure_refinement 'SHELXL-97 (Sheldrick, 1997)'
_computing_structure_solution 'SHELXS-97 (Sheldrick, 1990)'
_diffrn_ambient_temperature 100(2)
_diffrn_measured_fraction_theta_full 0.911
_diffrn_measured_fraction_theta_max 0.803
_diffrn_measurement_device_type MAR225
_diffrn_measurement_method CCD
_diffrn_radiation_monochromator Cu(113)
_diffrn_radiation_source 'BL14.2, PSF, BESSY, Berlin, Germany'
_diffrn_radiation_type synchrotron
_diffrn_radiation_wavelength 0.90500
_diffrn_reflns_av_R_equivalents 0.0481
_diffrn_reflns_av_sigmaI/netI 0.0434
_diffrn_reflns_limit_h_max 15
_diffrn_reflns_limit_h_min -15
_diffrn_reflns_limit_k_max 21
_diffrn_reflns_limit_k_min -21
_diffrn_reflns_limit_l_max 21
_diffrn_reflns_limit_l_min -21
_diffrn_reflns_number 41930
_diffrn_reflns_theta_full 32.60
_diffrn_reflns_theta_max 36.87
_diffrn_reflns_theta_min 2.46
_exptl_absorpt_coefficient_mu 0.224
_exptl_absorpt_correction_type none
_exptl_crystal_colour yellow
_exptl_crystal_density_diffrn 2.140
_exptl_crystal_density_method 'not measured'
_exptl_crystal_description needle
_exptl_crystal_F_000 1992
_exptl_crystal_size_max 0.06
_exptl_crystal_size_mid 0.01
_exptl_crystal_size_min 0.01
_refine_diff_density_max 0.712
_refine_diff_density_min -0.629
_refine_diff_density_rms 0.085
_refine_ls_extinction_method none
_refine_ls_goodness_of_fit_ref 1.029
_refine_ls_matrix_type full
_refine_ls_number_parameters 1380
_refine_ls_number_reflns 12407
_refine_ls_number_restraints 6
_refine_ls_restrained_S_all 1.029
_refine_ls_R_factor_all 0.0877
_refine_ls_R_factor_gt 0.0700
_refine_ls_shift/su_max 0.025
_refine_ls_shift/su_mean 0.001
_refine_ls_structure_factor_coef Fsqd
_refine_ls_weighting_details 'calc w=1/[\s^2^(Fo^2^)+(0.0800P)^2^+10.0000P] where P=(Fo^2^+2Fc^2^)/3'
_refine_ls_weighting_scheme calc
_refine_ls_wR_factor_gt 0.1766
_refine_ls_wR_factor_ref 0.1857
_reflns_number_gt 9149
_reflns_number_total 12407
_reflns_threshold_expression >2sigma(I)
_cod_data_source_file b9nj00444k.txt
_cod_data_source_block xc4fp4p3
_cod_depositor_comments
;
The following automatic conversions were performed:

'_symmetry_cell_setting' value 'Triclinic' changed to 'triclinic'
according to /home/saulius/struct/CIF-dictionaries/cif_core.dic
dictionary named 'cif_core.dic' version 2.4.2 from 2011-04-26.

Automatic conversion script
Id: cif_fix_values 1891 2012-01-12 08:04:46Z andrius 
;
_cod_original_sg_symbol_H-M P-1
_cod_database_code 7053324

loop_
_symmetry_equiv_pos_as_xyz
'x, y, z'
'-x, -y, -z'

loop_
_atom_site_label
_atom_site_type_symbol
_atom_site_fract_x
_atom_site_fract_y
_atom_site_fract_z
_atom_site_U_iso_or_equiv
_atom_site_adp_type
_atom_site_occupancy
_atom_site_symmetry_multiplicity
_atom_site_calc_flag
_atom_site_refinement_flags
F71A F 0.9160(2) -0.01438(14) 0.85513(13) 0.0346(6) Uani 1 1 d .
F71B F 0.9540(2) -0.01543(15) 0.72906(15) 0.0365(6) Uani 1 1 d .
F72B F 0.8470(2) -0.15855(14) 0.77829(16) 0.0385(6) Uani 1 1 d .
F72A F 0.7643(2) -0.11136(15) 0.67053(14) 0.0374(6) Uani 1 1 d .
F73A F 0.6935(2) -0.09522(15) 0.87138(14) 0.0280(7) Uani 0.880(6) 1 d P
F73B F 0.6409(2) -0.20569(14) 0.78353(17) 0.0396(6) Uani 1 1 d .
F73C F 0.6846(16) -0.1280(13) 0.6636(14) 0.038(6) Uani 0.120(6) 1 d PU
F74A F 0.4842(2) -0.11977(15) 0.80052(16) 0.0395(6) Uani 1 1 d .
F74B F 0.5314(2) -0.13059(14) 0.67845(14) 0.0386(6) Uani 1 1 d .
F75A F 1.09851(18) 0.20755(17) 0.58807(16) 0.0383(6) Uani 1 1 d .
F75B F 1.0365(2) 0.07894(16) 0.61388(14) 0.0364(6) Uani 1 1 d .
F76A F 0.8948(2) 0.04686(16) 0.47952(14) 0.0356(6) Uani 1 1 d .
F76B F 1.0677(2) 0.10574(19) 0.46058(15) 0.0433(7) Uani 1 1 d .
F77A F 0.9883(2) 0.25657(18) 0.44768(16) 0.0429(6) Uani 1 1 d .
F77B F 0.9420(2) 0.1535(2) 0.35329(15) 0.0457(7) Uani 1 1 d .
F78A F 0.7352(2) 0.11452(15) 0.38397(13) 0.0337(5) Uani 1 1 d .
F78B F 0.7882(2) 0.24710(16) 0.37173(14) 0.0353(5) Uani 1 1 d .
F79A F 0.4012(3) -0.03636(18) 0.88983(19) 0.0307(8) Uani 0.803(7) 1 d P
F79B F 0.4259(2) 0.05843(17) 0.98620(14) 0.0374(6) Uani 1 1 d .
F79C F 0.319(3) -0.0337(17) 0.8695(13) 0.116(12) Uani 0.197(7) 1 d P
F80A F 0.2013(3) -0.0167(2) 0.83973(19) 0.0598(8) Uani 1 1 d .
F80B F 0.2196(3) -0.0127(2) 0.97342(19) 0.0559(8) Uani 1 1 d .
F81A F 0.1491(3) 0.1186(2) 0.8403(2) 0.0478(11) Uani 0.803(7) 1 d P
F81B F 0.1430(3) 0.1154(2) 0.9711(2) 0.0500(11) Uani 0.803(7) 1 d P
F81C F 0.1808(16) 0.0562(11) 0.8410(12) 0.071(6) Uani 0.197(7) 1 d P
F81D F 0.1929(16) 0.0532(11) 0.9713(11) 0.066(5) Uani 0.197(7) 1 d P
F82A F 0.3551(2) 0.19480(17) 1.00095(14) 0.0413(6) Uani 1 1 d .
F82B F 0.2623(4) 0.2574(3) 0.9183(3) 0.0428(10) Uani 0.803(7) 1 d P
F82C F 0.214(2) 0.215(3) 0.8945(14) 0.095(12) Uani 0.197(7) 1 d P
F83A F 0.7162(2) 0.20974(16) 1.09602(14) 0.0378(6) Uani 1 1 d .
F83B F 0.8065(2) 0.33787(15) 1.11655(14) 0.0402(6) Uani 1 1 d .
F84B F 0.9104(3) 0.15978(16) 1.06831(19) 0.0549(8) Uani 1 1 d .
F84A F 0.9202(3) 0.2272(2) 1.18629(16) 0.0575(8) Uani 1 1 d .
F85B F 1.0948(3) 0.2479(2) 1.0584(2) 0.0638(9) Uani 1 1 d .
F85A F 1.0770(3) 0.3379(2) 1.15407(18) 0.0670(10) Uani 1 1 d .
F86B F 1.1005(2) 0.38171(16) 0.98921(15) 0.0406(6) Uani 1 1 d .
F86A F 0.9756(2) 0.42175(15) 1.05890(15) 0.0421(6) Uani 1 1 d .
F87A F 0.59010(19) 0.45137(15) 0.42609(14) 0.0321(5) Uani 1 1 d .
F87B F 0.7288(2) 0.39402(16) 0.39184(14) 0.0349(5) Uani 1 1 d .
F88A F 0.8843(2) 0.50195(16) 0.48382(16) 0.0404(6) Uani 1 1 d .
F88B F 0.7686(2) 0.55965(17) 0.40699(16) 0.0422(6) Uani 1 1 d .
F89A F 0.6523(2) 0.57724(14) 0.54953(15) 0.0364(6) Uani 1 1 d .
F89B F 0.8135(2) 0.65417(16) 0.53091(18) 0.0487(7) Uani 1 1 d .
F90A F 0.7878(2) 0.62525(14) 0.68467(16) 0.0405(6) Uani 1 1 d .
F90B F 0.9314(2) 0.58346(15) 0.63772(17) 0.0424(6) Uani 1 1 d .
F91A F 0.2589(3) 0.3825(3) 0.8615(2) 0.0470(9) Uani 0.880(6) 1 d P
F91B F 0.2713(3) 0.4343(2) 0.74765(18) 0.0668(10) Uani 1 1 d .
F91C F 0.313(2) 0.4095(13) 0.8967(14) 0.027(5) Uani 0.120(6) 1 d P
F92A F 0.4284(3) 0.4889(2) 0.93956(18) 0.0481(10) Uani 0.880(6) 1 d P
F92B F 0.3020(3) 0.5450(2) 0.8669(2) 0.0644(10) Uani 1 1 d .
F92C F 0.3845(16) 0.5382(12) 0.7425(14) 0.026(5) Uani 0.120(6) 1 d P
F93A F 0.4860(3) 0.64198(17) 0.87401(19) 0.0569(8) Uani 1 1 d .
F93B F 0.4557(4) 0.5746(2) 0.7519(2) 0.0502(11) Uani 0.880(6) 1 d P
F93C F 0.498(2) 0.5331(19) 0.9494(17) 0.061(9) Uani 0.120(6) 1 d P
F94A F 0.6522(3) 0.57528(17) 0.92522(17) 0.0524(8) Uani 1 1 d .
F94B F 0.6663(3) 0.61772(16) 0.80444(19) 0.0559(8) Uani 1 1 d .
C1 C 0.8229(3) 0.0655(2) 0.7667(2) 0.0192(7) Uani 1 1 d .
C2 C 0.7588(3) 0.0657(2) 0.6823(2) 0.0198(7) Uani 1 1 d .
C3 C 0.6443(3) 0.0295(2) 0.6740(2) 0.0185(7) Uani 1 1 d .
C4 C 0.5740(3) 0.0045(2) 0.7450(2) 0.0198(7) Uani 1 1 d .
C5 C 0.6271(3) 0.0592(2) 0.8218(2) 0.0186(7) Uani 1 1 d .
C6 C 0.7454(3) 0.0790(2) 0.8330(2) 0.0192(7) Uani 1 1 d .
C7 C 0.8050(3) 0.1419(2) 0.8920(2) 0.0189(7) Uani 1 1 d .
C8 C 0.9108(3) 0.1816(2) 0.8645(2) 0.0210(7) Uani 1 1 d .
C9 C 0.9164(3) 0.1435(2) 0.7848(2) 0.0213(7) Uani 1 1 d .
C10 C 0.9591(3) 0.1921(2) 0.7248(2) 0.0227(8) Uani 1 1 d .
C11 C 0.9169(3) 0.1749(2) 0.6328(2) 0.0221(7) Uani 1 1 d .
C12 C 0.8022(3) 0.1157(2) 0.6202(2) 0.0206(7) Uani 1 1 d .
C13 C 0.7290(3) 0.1278(2) 0.5533(2) 0.0206(7) Uani 1 1 d .
C14 C 0.6138(3) 0.0890(2) 0.5445(2) 0.0209(7) Uani 1 1 d .
C15 C 0.5717(3) 0.0398(2) 0.6049(2) 0.0201(7) Uani 1 1 d .
C16 C 0.4587(3) 0.0387(2) 0.6273(2) 0.0197(7) Uani 1 1 d .
C17 C 0.4603(3) 0.0279(2) 0.7133(2) 0.0202(7) Uani 1 1 d .
C18 C 0.4019(3) 0.0736(2) 0.7594(2) 0.0208(7) Uani 1 1 d .
C19 C 0.4364(3) 0.1011(2) 0.8504(2) 0.0224(7) Uani 1 1 d .
C20 C 0.5649(3) 0.1054(2) 0.8686(2) 0.0189(7) Uani 1 1 d .
C21 C 0.6261(3) 0.1698(2) 0.9241(2) 0.0204(7) Uani 1 1 d .
C22 C 0.7444(3) 0.1853(2) 0.9393(2) 0.0209(7) Uani 1 1 d .
C23 C 0.7916(3) 0.2727(2) 0.9808(2) 0.0240(8) Uani 1 1 d .
C24 C 0.9060(3) 0.3184(2) 0.9490(2) 0.0258(8) Uani 1 1 d .
C25 C 0.9523(3) 0.2658(2) 0.8847(2) 0.0235(8) Uani 1 1 d .
C26 C 0.9916(3) 0.3161(2) 0.8218(2) 0.0244(8) Uani 1 1 d .
C27 C 0.9947(3) 0.2798(2) 0.7435(2) 0.0228(7) Uani 1 1 d .
C28 C 0.9593(3) 0.3220(2) 0.6731(2) 0.0239(7) Uani 1 1 d .
C29 C 0.9026(3) 0.2627(2) 0.6099(2) 0.0225(7) Uani 1 1 d .
C30 C 0.8166(3) 0.2792(2) 0.5555(2) 0.0224(7) Uani 1 1 d .
C31 C 0.7458(3) 0.2048(2) 0.5023(2) 0.0222(7) Uani 1 1 d .
C32 C 0.6215(3) 0.2149(2) 0.4848(2) 0.0216(7) Uani 1 1 d .
C33 C 0.5469(3) 0.1412(2) 0.50216(19) 0.0204(7) Uani 1 1 d .
C34 C 0.4377(3) 0.1404(2) 0.5237(2) 0.0226(7) Uani 1 1 d .
C35 C 0.3934(3) 0.0886(2) 0.5871(2) 0.0220(7) Uani 1 1 d .
C36 C 0.3320(3) 0.1354(2) 0.6358(2) 0.0222(7) Uani 1 1 d .
C37 C 0.3404(3) 0.1302(2) 0.7206(2) 0.0220(7) Uani 1 1 d .
C38 C 0.3459(3) 0.2022(2) 0.7747(2) 0.0233(7) Uani 1 1 d .
C39 C 0.3968(3) 0.1904(2) 0.8608(2) 0.0232(7) Uani 1 1 d .
C40 C 0.4925(3) 0.2649(2) 0.8898(2) 0.0227(7) Uani 1 1 d .
C41 C 0.5894(3) 0.2497(2) 0.9353(2) 0.0215(7) Uani 1 1 d .
C42 C 0.6874(3) 0.3116(2) 0.9571(2) 0.0233(8) Uani 1 1 d .
C43 C 0.6945(3) 0.3878(2) 0.9240(2) 0.0251(8) Uani 1 1 d .
C44 C 0.7989(3) 0.4305(2) 0.8958(2) 0.0267(8) Uani 1 1 d .
C45 C 0.8925(3) 0.3942(2) 0.8992(2) 0.0267(8) Uani 1 1 d .
C46 C 0.9554(3) 0.3953(2) 0.8313(2) 0.0257(8) Uani 1 1 d .
C47 C 0.9247(3) 0.4365(2) 0.7627(2) 0.0266(8) Uani 1 1 d .
C48 C 0.9261(3) 0.3977(2) 0.6827(2) 0.0246(8) Uani 1 1 d .
C49 C 0.8359(3) 0.4139(2) 0.6289(2) 0.0246(8) Uani 1 1 d .
C50 C 0.7823(3) 0.3569(2) 0.5655(2) 0.0221(7) Uani 1 1 d .
C51 C 0.6707(3) 0.3727(2) 0.5233(2) 0.0237(8) Uani 1 1 d .
C52 C 0.5885(3) 0.2899(2) 0.4936(2) 0.0215(7) Uani 1 1 d .
C53 C 0.4789(3) 0.2910(2) 0.5204(2) 0.0216(7) Uani 1 1 d .
C54 C 0.4030(3) 0.2185(2) 0.5330(2) 0.0218(7) Uani 1 1 d .
C55 C 0.3373(3) 0.2152(2) 0.6026(2) 0.0218(7) Uani 1 1 d .
C56 C 0.3494(3) 0.2851(2) 0.6573(2) 0.0230(8) Uani 1 1 d .
C57 C 0.3486(3) 0.2788(2) 0.7438(2) 0.0232(8) Uani 1 1 d .
C58 C 0.4138(3) 0.3613(2) 0.7891(2) 0.0248(8) Uani 1 1 d .
C59 C 0.4988(3) 0.3448(2) 0.8584(2) 0.0238(8) Uani 1 1 d .
C60 C 0.5998(3) 0.4035(2) 0.8742(2) 0.0254(8) Uani 1 1 d .
C61 C 0.6399(3) 0.4729(2) 0.8177(2) 0.0273(8) Uani 1 1 d .
C62 C 0.7690(3) 0.4748(2) 0.8261(2) 0.0263(8) Uani 1 1 d .
C63 C 0.8310(3) 0.4783(2) 0.7611(2) 0.0266(8) Uani 1 1 d .
C64 C 0.7812(3) 0.4798(2) 0.6711(2) 0.0261(8) Uani 1 1 d .
C65 C 0.6531(3) 0.4495(2) 0.6621(2) 0.0238(8) Uani 1 1 d .
C66 C 0.6049(3) 0.4069(2) 0.5884(2) 0.0221(7) Uani 1 1 d .
C67 C 0.4920(3) 0.3622(2) 0.5782(2) 0.0224(7) Uani 1 1 d .
C68 C 0.4284(3) 0.3588(2) 0.6443(2) 0.0218(7) Uani 1 1 d .
C69 C 0.4783(3) 0.4003(2) 0.7201(2) 0.0237(8) Uani 1 1 d .
C70 C 0.5878(3) 0.4460(2) 0.7299(2) 0.0246(8) Uani 1 1 d .
C71 C 0.8692(3) -0.0156(2) 0.7767(2) 0.0246(8) Uani 1 1 d .
C72 C 0.7869(4) -0.1007(2) 0.7535(3) 0.0329(9) Uani 1 1 d .
C73 C 0.6720(4) -0.1217(3) 0.7907(3) 0.0254(10) Uani 0.880(6) 1 d P
C73A C 0.674(4) -0.132(4) 0.748(3) 0.055(15) Uani 0.120(6) 1 d P
C74 C 0.5645(3) -0.0907(2) 0.7539(2) 0.0226(7) Uani 1 1 d .
C75 C 1.0045(3) 0.1457(3) 0.5818(2) 0.0290(8) Uani 1 1 d .
C76 C 0.9707(4) 0.1196(3) 0.4882(2) 0.0352(10) Uani 1 1 d .
C77 C 0.9250(4) 0.1798(3) 0.4289(3) 0.0344(9) Uani 1 1 d .
C78 C 0.7973(3) 0.1865(3) 0.4227(2) 0.0281(8) Uani 1 1 d .
C79 C 0.3778(4) 0.0401(3) 0.9085(2) 0.0321(9) Uani 1 1 d .
C80 C 0.2512(4) 0.0304(4) 0.9083(3) 0.0474(12) Uani 1 1 d .
C81 C 0.2105(4) 0.1138(4) 0.9113(3) 0.0508(13) Uani 1 1 d .
C82 C 0.3070(4) 0.1870(3) 0.9235(3) 0.0401(11) Uani 1 1 d .
C83 C 0.8062(3) 0.2649(2) 1.0752(2) 0.0286(9) Uani 1 1 d .
C84 C 0.9157(4) 0.2354(3) 1.1060(2) 0.0379(10) Uani 1 1 d .
C85 C 1.0239(4) 0.2928(3) 1.0858(3) 0.0388(11) Uani 1 1 d .
C86 C 1.0023(4) 0.3542(2) 1.0202(2) 0.0327(10) Uani 1 1 d .
C87 C 0.6912(3) 0.4327(3) 0.4546(2) 0.0297(9) Uani 1 1 d .
C88 C 0.7774(4) 0.5170(3) 0.4752(3) 0.0356(10) Uani 1 1 d .
C89 C 0.7643(4) 0.5774(3) 0.5477(3) 0.0355(10) Uani 1 1 d .
C90 C 0.8165(3) 0.5658(2) 0.6365(3) 0.0329(9) Uani 1 1 d .
C91 C 0.3346(4) 0.4199(3) 0.8153(2) 0.0340(10) Uani 1 1 d .
C92 C 0.3900(5) 0.5055(4) 0.8626(4) 0.0466(16) Uani 0.880(6) 1 d P
C92A C 0.379(3) 0.521(2) 0.8128(19) 0.026(8) Uani 0.120(6) 1 d P
C93 C 0.4850(5) 0.5678(3) 0.8338(4) 0.0433(15) Uani 0.880(6) 1 d P
C93A C 0.487(4) 0.554(2) 0.882(3) 0.043(12) Uani 0.120(6) 1 d P
C94 C 0.6119(4) 0.5575(2) 0.8461(3) 0.0353(10) Uani 1 1 d .

loop_
_atom_site_aniso_label
_atom_site_aniso_U_11
_atom_site_aniso_U_22
_atom_site_aniso_U_33
_atom_site_aniso_U_23
_atom_site_aniso_U_13
_atom_site_aniso_U_12
F71A 0.0404(13) 0.0341(12) 0.0306(11) 0.0013(9) -0.0149(10) 0.0207(11)
F71B 0.0366(13) 0.0388(13) 0.0428(13) 0.0054(10) 0.0093(11) 0.0258(12)
F72B 0.0406(14) 0.0267(11) 0.0526(14) 0.0023(10) -0.0042(11) 0.0223(11)
F72A 0.0470(17) 0.0344(13) 0.0321(12) -0.0062(10) -0.0015(11) 0.0164(13)
F73A 0.0398(15) 0.0258(13) 0.0192(11) 0.0041(9) -0.0025(10) 0.0106(12)
F73B 0.0428(15) 0.0182(10) 0.0586(15) 0.0055(11) -0.0008(12) 0.0105(11)
F73C 0.004(8) 0.044(11) 0.058(12) 0.002(9) -0.011(8) -0.006(8)
F74A 0.0419(15) 0.0300(12) 0.0479(14) 0.0092(11) 0.0107(12) 0.0058(12)
F74B 0.0533(15) 0.0237(11) 0.0329(12) -0.0072(9) -0.0181(11) 0.0075(11)
F75A 0.0151(10) 0.0526(15) 0.0482(14) 0.0055(12) 0.0021(10) 0.0097(11)
F75B 0.0346(13) 0.0468(14) 0.0357(12) 0.0046(10) 0.0030(10) 0.0278(12)
F76A 0.0354(13) 0.0408(13) 0.0334(12) -0.0004(10) 0.0061(10) 0.0143(12)
F76B 0.0315(13) 0.0695(18) 0.0393(13) 0.0110(12) 0.0141(11) 0.0285(14)
F77A 0.0248(12) 0.0544(16) 0.0500(15) 0.0167(13) 0.0037(11) 0.0065(12)
F77B 0.0386(14) 0.075(2) 0.0314(12) 0.0089(12) 0.0122(11) 0.0261(15)
F78A 0.0339(12) 0.0407(13) 0.0248(10) -0.0052(10) -0.0016(9) 0.0083(11)
F78B 0.0335(13) 0.0455(14) 0.0302(11) 0.0127(10) 0.0048(10) 0.0125(12)
F79A 0.0340(18) 0.0230(14) 0.0360(16) 0.0042(12) 0.0038(14) 0.0073(14)
F79B 0.0328(13) 0.0555(15) 0.0292(11) 0.0132(11) 0.0020(10) 0.0203(12)
F79C 0.14(3) 0.108(18) 0.054(12) -0.012(12) -0.009(15) -0.07(2)
F80A 0.0435(16) 0.078(2) 0.0533(17) -0.0058(16) -0.0049(14) 0.0084(17)
F80B 0.0479(18) 0.067(2) 0.0553(17) 0.0175(15) 0.0096(14) 0.0125(17)
F81A 0.0220(16) 0.064(2) 0.057(2) 0.0256(18) -0.0075(14) 0.0093(17)
F81B 0.0359(19) 0.059(2) 0.065(2) 0.0171(18) 0.0267(17) 0.0190(18)
F81C 0.070(11) 0.064(11) 0.084(12) -0.021(9) -0.010(9) 0.041(10)
F81D 0.075(12) 0.055(10) 0.075(11) 0.009(8) 0.018(9) 0.029(10)
F82A 0.0512(16) 0.0475(15) 0.0296(12) 0.0044(11) 0.0112(11) 0.0168(13)
F82B 0.038(2) 0.049(2) 0.052(3) 0.0093(18) 0.0151(19) 0.0282(19)
F82C 0.055(14) 0.21(4) 0.050(13) 0.041(18) 0.011(10) 0.09(2)
F83A 0.0424(15) 0.0447(14) 0.0254(11) 0.0017(10) -0.0054(10) 0.0114(13)
F83B 0.0533(15) 0.0382(13) 0.0287(11) -0.0125(10) -0.0110(11) 0.0204(12)
F84B 0.0533(17) 0.0342(13) 0.0727(19) -0.0104(13) -0.0300(15) 0.0207(13)
F84A 0.0579(18) 0.082(2) 0.0331(13) 0.0152(14) -0.0143(13) 0.0230(17)
F85B 0.064(2) 0.077(2) 0.0666(19) 0.0240(17) 0.0086(16) 0.0487(19)
F85A 0.076(2) 0.0654(19) 0.0400(15) 0.0007(14) -0.0391(16) -0.0106(17)
F86B 0.0259(12) 0.0471(14) 0.0402(13) -0.0024(11) -0.0179(11) -0.0014(12)
F86A 0.0513(15) 0.0294(12) 0.0392(13) -0.0136(10) -0.0171(12) 0.0079(12)
F87A 0.0229(11) 0.0391(12) 0.0348(11) 0.0139(10) -0.0070(9) 0.0100(10)
F87B 0.0308(12) 0.0449(14) 0.0315(11) 0.0137(10) 0.0027(10) 0.0113(12)
F88A 0.0210(11) 0.0441(14) 0.0554(15) 0.0218(12) -0.0028(11) 0.0035(11)
F88B 0.0336(14) 0.0449(14) 0.0486(14) 0.0279(12) -0.0007(11) 0.0055(12)
F89A 0.0283(12) 0.0315(12) 0.0483(14) 0.0117(11) -0.0109(11) 0.0092(10)
F89B 0.0456(16) 0.0301(12) 0.0638(17) 0.0229(12) -0.0137(14) -0.0032(12)
F90A 0.0443(15) 0.0199(10) 0.0515(14) 0.0028(10) -0.0173(12) 0.0043(11)
F90B 0.0250(12) 0.0324(12) 0.0625(16) 0.0173(12) -0.0137(12) -0.0061(11)
F91A 0.0285(17) 0.066(2) 0.049(2) -0.0074(18) 0.0077(16) 0.0175(17)
F91B 0.069(2) 0.087(2) 0.0547(17) -0.0260(16) -0.0298(15) 0.0671(19)
F91C 0.026(11) 0.025(10) 0.040(12) 0.013(9) 0.024(10) 0.016(9)
F92A 0.056(2) 0.063(2) 0.0306(15) -0.0102(15) -0.0059(15) 0.034(2)
F92B 0.0520(17) 0.0615(19) 0.087(2) -0.0261(17) -0.0033(16) 0.0427(16)
F92C 0.005(9) 0.018(9) 0.057(13) 0.012(9) 0.000(9) 0.008(8)
F93A 0.072(2) 0.0371(14) 0.0672(18) -0.0149(13) -0.0077(16) 0.0367(15)
F93B 0.067(3) 0.048(2) 0.0432(17) 0.0015(15) -0.0113(18) 0.040(2)
F93C 0.040(14) 0.074(19) 0.056(16) -0.038(15) -0.019(13) 0.004(14)
F94A 0.0711(19) 0.0409(14) 0.0450(14) -0.0194(12) -0.0218(14) 0.0313(14)
F94B 0.083(2) 0.0231(12) 0.0669(18) 0.0090(12) 0.0108(17) 0.0211(15)
C1 0.0167(16) 0.0193(15) 0.0226(15) 0.0003(13) -0.0041(13) 0.0094(14)
C2 0.0172(16) 0.0208(16) 0.0222(16) -0.0042(13) -0.0053(13) 0.0107(14)
C3 0.0189(16) 0.0152(15) 0.0212(15) -0.0026(12) -0.0038(13) 0.0067(14)
C4 0.0167(16) 0.0180(15) 0.0240(16) -0.0008(13) -0.0054(13) 0.0062(14)
C5 0.0186(16) 0.0164(15) 0.0199(15) 0.0015(13) -0.0043(13) 0.0048(14)
C6 0.0185(16) 0.0188(15) 0.0209(15) -0.0001(13) -0.0041(13) 0.0085(14)
C7 0.0165(16) 0.0196(15) 0.0203(15) 0.0015(13) -0.0078(13) 0.0083(14)
C8 0.0146(16) 0.0233(16) 0.0246(16) 0.0001(14) -0.0095(13) 0.0093(15)
C9 0.0125(15) 0.0244(17) 0.0274(17) -0.0017(14) -0.0077(13) 0.0104(15)
C10 0.0117(15) 0.0279(18) 0.0283(17) -0.0011(15) -0.0084(13) 0.0097(15)
C11 0.0144(16) 0.0266(17) 0.0259(17) 0.0015(14) -0.0021(14) 0.0081(15)
C12 0.0169(16) 0.0237(17) 0.0222(15) -0.0024(13) -0.0026(13) 0.0101(15)
C13 0.0174(16) 0.0254(17) 0.0199(15) -0.0027(13) -0.0020(13) 0.0095(15)
C14 0.0197(16) 0.0219(16) 0.0201(15) -0.0065(13) -0.0065(13) 0.0080(15)
C15 0.0180(16) 0.0178(15) 0.0218(15) -0.0066(13) -0.0083(13) 0.0048(14)
C16 0.0139(15) 0.0149(15) 0.0263(16) -0.0031(13) -0.0063(13) -0.0011(14)
C17 0.0128(15) 0.0194(15) 0.0264(16) 0.0024(13) -0.0059(13) 0.0020(14)
C18 0.0125(15) 0.0230(16) 0.0255(16) 0.0029(14) -0.0035(13) 0.0027(14)
C19 0.0141(16) 0.0237(17) 0.0295(17) 0.0012(14) -0.0019(14) 0.0065(15)
C20 0.0154(16) 0.0197(16) 0.0212(15) 0.0025(13) -0.0038(13) 0.0055(14)
C21 0.0216(17) 0.0221(16) 0.0189(15) -0.0005(13) -0.0030(13) 0.0107(15)
C22 0.0230(17) 0.0212(16) 0.0176(15) -0.0002(13) -0.0089(13) 0.0085(15)
C23 0.0258(18) 0.0215(16) 0.0234(16) -0.0048(14) -0.0105(14) 0.0100(16)
C24 0.0254(18) 0.0205(16) 0.0283(17) -0.0044(14) -0.0146(15) 0.0077(15)
C25 0.0149(16) 0.0251(17) 0.0278(17) -0.0031(14) -0.0128(14) 0.0065(15)
C26 0.0101(15) 0.0247(17) 0.0346(19) 0.0012(15) -0.0119(14) 0.0020(15)
C27 0.0077(14) 0.0268(17) 0.0322(18) 0.0039(15) -0.0057(14) 0.0033(14)
C28 0.0100(15) 0.0278(18) 0.0326(18) 0.0070(15) -0.0028(14) 0.0025(15)
C29 0.0128(15) 0.0281(18) 0.0270(17) 0.0054(14) -0.0007(14) 0.0059(15)
C30 0.0133(16) 0.0271(18) 0.0261(16) 0.0043(14) -0.0019(14) 0.0037(15)
C31 0.0164(16) 0.0290(18) 0.0218(16) 0.0018(14) -0.0031(13) 0.0085(15)
C32 0.0167(16) 0.0311(18) 0.0164(14) 0.0010(14) -0.0037(13) 0.0070(16)
C33 0.0192(16) 0.0231(16) 0.0162(14) -0.0016(13) -0.0076(13) 0.0031(15)
C34 0.0172(16) 0.0260(17) 0.0213(15) -0.0027(14) -0.0105(13) 0.0040(15)
C35 0.0140(16) 0.0234(17) 0.0243(16) -0.0018(14) -0.0092(13) 0.0001(15)
C36 0.0090(15) 0.0248(17) 0.0300(17) 0.0013(14) -0.0072(13) 0.0017(14)
C37 0.0073(14) 0.0251(17) 0.0331(18) 0.0056(15) -0.0013(13) 0.0029(14)
C38 0.0110(15) 0.0330(19) 0.0284(17) 0.0039(15) -0.0003(13) 0.0113(15)
C39 0.0174(16) 0.0263(18) 0.0274(17) 0.0029(14) 0.0004(14) 0.0092(15)
C40 0.0230(17) 0.0276(18) 0.0206(15) -0.0005(14) 0.0030(14) 0.0130(16)
C41 0.0264(18) 0.0228(17) 0.0175(15) -0.0006(13) -0.0006(13) 0.0122(16)
C42 0.0263(18) 0.0253(17) 0.0187(15) -0.0050(13) -0.0062(14) 0.0128(16)
C43 0.031(2) 0.0225(17) 0.0217(16) -0.0101(14) -0.0084(15) 0.0140(16)
C44 0.031(2) 0.0198(16) 0.0261(17) -0.0088(14) -0.0129(15) 0.0076(16)
C45 0.0261(19) 0.0200(16) 0.0295(18) -0.0054(14) -0.0160(15) 0.0049(16)
C46 0.0149(16) 0.0217(17) 0.0348(19) -0.0023(15) -0.0140(15) -0.0004(15)
C47 0.0158(17) 0.0200(16) 0.039(2) 0.0013(15) -0.0094(15) -0.0025(15)
C48 0.0111(15) 0.0235(17) 0.0358(19) 0.0068(15) -0.0056(15) -0.0017(15)
C49 0.0173(17) 0.0215(17) 0.0331(18) 0.0078(15) -0.0038(15) 0.0011(15)
C50 0.0142(16) 0.0244(17) 0.0271(17) 0.0078(14) -0.0017(14) 0.0029(15)
C51 0.0169(17) 0.0258(17) 0.0275(17) 0.0065(14) -0.0045(14) 0.0049(15)
C52 0.0163(16) 0.0264(17) 0.0200(15) 0.0042(14) -0.0059(13) 0.0034(15)
C53 0.0164(16) 0.0269(17) 0.0215(15) 0.0063(14) -0.0077(13) 0.0082(15)
C54 0.0119(15) 0.0273(18) 0.0238(16) 0.0002(14) -0.0104(13) 0.0050(15)
C55 0.0086(14) 0.0288(18) 0.0270(16) 0.0048(14) -0.0072(13) 0.0052(14)
C56 0.0103(15) 0.0277(18) 0.0332(18) 0.0052(15) -0.0040(14) 0.0113(15)
C57 0.0119(15) 0.0306(18) 0.0295(17) 0.0034(15) -0.0021(13) 0.0119(15)
C58 0.0204(17) 0.0274(18) 0.0296(18) 0.0020(15) -0.0017(15) 0.0146(16)
C59 0.0254(18) 0.0281(18) 0.0215(16) -0.0006(14) -0.0008(14) 0.0163(16)
C60 0.0307(19) 0.0225(17) 0.0247(16) -0.0062(14) -0.0049(15) 0.0157(16)
C61 0.032(2) 0.0193(16) 0.0298(18) -0.0044(14) -0.0095(16) 0.0121(16)
C62 0.0271(19) 0.0157(15) 0.0322(18) -0.0053(14) -0.0133(16) 0.0053(15)
C63 0.0259(19) 0.0145(15) 0.0353(19) 0.0007(14) -0.0133(16) 0.0027(15)
C64 0.0213(18) 0.0209(17) 0.0332(19) 0.0030(15) -0.0089(15) 0.0031(16)
C65 0.0231(18) 0.0172(15) 0.0311(18) 0.0044(14) -0.0072(15) 0.0087(15)
C66 0.0196(17) 0.0182(15) 0.0293(17) 0.0072(14) -0.0048(14) 0.0078(15)
C67 0.0177(17) 0.0238(17) 0.0267(16) 0.0066(14) -0.0067(14) 0.0102(15)
C68 0.0138(16) 0.0224(16) 0.0305(17) 0.0043(14) -0.0056(14) 0.0100(15)
C69 0.0228(18) 0.0218(16) 0.0292(17) 0.0022(14) -0.0039(15) 0.0147(15)
C70 0.0265(18) 0.0195(16) 0.0285(17) -0.0003(14) -0.0080(15) 0.0123(16)
C71 0.0225(17) 0.0281(18) 0.0256(17) -0.0014(14) -0.0046(14) 0.0152(16)
C72 0.034(2) 0.0243(18) 0.043(2) 0.0010(17) -0.0038(18) 0.0167(18)
C73 0.035(3) 0.0173(19) 0.023(2) 0.0007(19) -0.005(2) 0.0088(19)
C73A 0.05(3) 0.10(4) 0.03(2) 0.02(3) 0.02(2) 0.04(3)
C74 0.0237(18) 0.0181(16) 0.0245(16) 0.0004(14) -0.0018(15) 0.0026(16)
C75 0.0161(17) 0.038(2) 0.036(2) 0.0045(17) 0.0015(15) 0.0133(17)
C76 0.026(2) 0.054(3) 0.033(2) 0.0058(19) 0.0097(17) 0.021(2)
C77 0.025(2) 0.048(3) 0.033(2) 0.0060(18) 0.0081(17) 0.011(2)
C78 0.0248(19) 0.036(2) 0.0250(17) 0.0054(16) 0.0015(15) 0.0084(18)
C79 0.032(2) 0.034(2) 0.0295(19) 0.0016(17) 0.0035(17) 0.0053(19)
C80 0.029(2) 0.072(3) 0.037(2) 0.013(2) -0.0037(19) 0.000(3)
C81 0.031(2) 0.078(4) 0.046(3) 0.003(3) 0.007(2) 0.014(3)
C82 0.028(2) 0.062(3) 0.036(2) 0.015(2) 0.0054(18) 0.020(2)
C83 0.032(2) 0.0280(19) 0.0235(17) -0.0030(15) -0.0081(16) 0.0087(19)
C84 0.045(3) 0.040(2) 0.0289(19) -0.0007(17) -0.0148(18) 0.019(2)
C85 0.040(2) 0.040(2) 0.034(2) -0.0053(18) -0.0186(19) 0.014(2)
C86 0.033(2) 0.0298(19) 0.0292(19) -0.0104(16) -0.0168(17) 0.0064(18)
C87 0.0229(19) 0.035(2) 0.0322(19) 0.0107(17) -0.0041(16) 0.0113(18)
C88 0.026(2) 0.039(2) 0.042(2) 0.0203(19) -0.0041(18) 0.0072(19)
C89 0.028(2) 0.0270(19) 0.049(2) 0.0190(18) -0.0083(19) -0.0002(18)
C90 0.026(2) 0.0254(18) 0.044(2) 0.0065(17) -0.0123(18) 0.0028(17)
C91 0.031(2) 0.044(2) 0.0334(19) -0.0006(18) -0.0014(17) 0.026(2)
C92 0.047(3) 0.052(3) 0.047(4) -0.016(3) -0.006(3) 0.037(3)
C92A 0.04(2) 0.043(19) 0.005(13) 0.006(12) 0.000(12) 0.022(17)
C93 0.052(3) 0.032(3) 0.051(4) -0.009(3) -0.005(3) 0.029(3)
C93A 0.07(3) 0.030(18) 0.023(18) 0.016(15) -0.024(19) 0.01(2)
C94 0.045(2) 0.0251(19) 0.036(2) -0.0039(17) -0.0083(19) 0.017(2)

loop_
_atom_type_symbol
_atom_type_description
_atom_type_scat_dispersion_real
_atom_type_scat_dispersion_imag
_atom_type_scat_source
C C 0.0033 0.0016 'International Tables Vol C Tables 4.2.6.8 and 6.1.1.4'
F F 0.0171 0.0103 'International Tables Vol C Tables 4.2.6.8 and 6.1.1.4'

loop_
_geom_angle_atom_site_label_1
_geom_angle_atom_site_label_2
_geom_angle_atom_site_label_3
_geom_angle
F73C F72A C72 101.9(15)
F73C F72A C73A 53(2)
C72 F72A C73A 49(2)
C73 F73B C73A 31(2)
F72A F73C C73A 95(3)
F72A F73C C72 47.5(10)
C73A F73C C72 48(2)
F79C F79A C79 68.2(15)
F79A F79C C79 68.0(12)
F79A F79C F80A 172(2)
C79 F79C F80A 105(2)
F79A F79C C80 123.7(16)
C79 F79C C80 60.2(13)
F80A F79C C80 50.8(14)
F81C F80A C80 67.7(8)
F81C F80A F79C 122.3(13)
C80 F80A F79C 66.9(9)
F81D F80B C80 65.5(9)
F81C F81A C81 69.2(9)
F81C F81A F82C 127.8(11)
C81 F81A F82C 64.2(8)
F81D F81B C81 66.5(9)
F81A F81C F80A 172.2(18)
F81A F81C C81 61.0(8)
F80A F81C C81 123.0(14)
F81A F81C C80 125.7(13)
F80A F81C C80 58.8(8)
C81 F81C C80 64.7(8)
F80B F81D F81B 167.8(18)
F80B F81D C80 63.1(8)
F81B F81D C80 124.1(14)
F80B F81D C81 129.3(14)
F81B F81D C81 58.7(8)
C80 F81D C81 66.2(9)
F82C F82B C82 69.9(16)
F82B F82C C82 72.9(14)
F82B F82C C81 126.6(18)
C82 F82C C81 57.5(13)
F82B F82C F81A 164(2)
C82 F82C F81A 94(2)
C81 F82C F81A 45.3(11)
F91C F91A C91 76.5(13)
F91A F91C C91 66.8(15)
F91A F91C F92A 159.1(19)
C91 F91C F92A 95.0(12)
F91A F91C C92 114.4(18)
C91 F91C C92 56.4(7)
F92A F91C C92 44.7(6)
F93C F92A C92 99.2(19)
F93C F92A C93A 49(2)
C92 F92A C93A 51.0(15)
F93C F92A F91C 165.8(18)
C92 F92A F91C 69.3(7)
C93A F92A F91C 118.7(16)
C92 F92B C92A 36.2(12)
F93B F92C C92A 96(3)
F93B F92C C93 47.9(11)
C92A F92C C93 49(2)
C93 F93A C93A 34.1(16)
F92C F93B C93 101.7(15)
F92C F93B C92A 48.3(19)
C93 F93B C92A 53.5(13)
F92A F93C C93A 93(3)
F92A F93C C92 48.1(11)
C93A F93C C92 45(2)
C2 C1 C9 110.6(3)
C2 C1 C6 109.5(3)
C9 C1 C6 100.6(3)
C2 C1 C71 111.7(3)
C9 C1 C71 112.3(3)
C6 C1 C71 111.5(3)
C3 C2 C12 118.9(3)
C3 C2 C1 116.1(3)
C12 C2 C1 123.5(3)
C2 C3 C15 121.2(3)
C2 C3 C4 125.3(3)
C15 C3 C4 109.7(3)
C5 C4 C3 109.2(3)
C5 C4 C17 109.7(3)
C3 C4 C17 100.5(3)
C5 C4 C74 114.3(3)
C3 C4 C74 108.6(3)
C17 C4 C74 113.5(3)
C6 C5 C20 119.3(3)
C6 C5 C4 115.9(3)
C20 C5 C4 123.0(3)
C5 C6 C7 121.6(3)
C5 C6 C1 124.8(3)
C7 C6 C1 109.2(3)
C22 C7 C6 119.1(3)
C22 C7 C8 121.8(3)
C6 C7 C8 110.2(3)
C25 C8 C9 122.0(4)
C25 C8 C7 119.4(3)
C9 C8 C7 107.4(3)
C10 C9 C8 119.6(3)
C10 C9 C1 123.3(3)
C8 C9 C1 110.1(3)
C9 C10 C27 118.6(3)
C9 C10 C11 124.1(3)
C27 C10 C11 109.3(3)
C12 C11 C10 110.6(3)
C12 C11 C75 112.4(3)
C10 C11 C75 113.4(3)
C12 C11 C29 109.6(3)
C10 C11 C29 100.8(3)
C75 C11 C29 109.4(3)
C13 C12 C2 119.5(3)
C13 C12 C11 115.9(3)
C2 C12 C11 122.6(3)
C12 C13 C14 121.1(3)
C12 C13 C31 125.1(3)
C14 C13 C31 109.6(3)
C15 C14 C13 119.3(3)
C15 C14 C33 121.4(3)
C13 C14 C33 109.8(3)
C14 C15 C3 120.0(3)
C14 C15 C16 120.9(3)
C3 C15 C16 109.8(3)
C35 C16 C17 122.8(3)
C35 C16 C15 118.4(3)
C17 C16 C15 108.3(3)
C18 C17 C16 118.8(3)
C18 C17 C4 123.9(3)
C16 C17 C4 108.9(3)
C17 C18 C37 119.6(3)
C17 C18 C19 124.1(3)
C37 C18 C19 110.6(3)
C18 C19 C20 107.9(3)
C18 C19 C79 113.7(3)
C20 C19 C79 106.8(3)
C18 C19 C39 103.6(3)
C20 C19 C39 115.0(3)
C79 C19 C39 110.0(3)
C21 C20 C5 118.0(3)
C21 C20 C19 117.0(3)
C5 C20 C19 123.8(3)
C22 C21 C20 122.3(3)
C22 C21 C41 107.9(3)
C20 C21 C41 121.9(3)
C7 C22 C21 119.4(3)
C7 C22 C23 124.0(3)
C21 C22 C23 111.4(3)
C22 C23 C42 98.0(3)
C22 C23 C83 107.8(3)
C42 C23 C83 109.7(3)
C22 C23 C24 113.8(3)
C42 C23 C24 114.5(3)
C83 C23 C24 112.0(3)
C25 C24 C45 99.7(3)
C25 C24 C86 109.9(3)
C45 C24 C86 104.7(3)
C25 C24 C23 114.6(3)
C45 C24 C23 113.9(3)
C86 C24 C23 112.9(3)
C8 C25 C26 118.0(3)
C8 C25 C24 124.3(4)
C26 C25 C24 109.8(3)
C27 C26 C25 120.2(3)
C27 C26 C46 120.0(3)
C25 C26 C46 108.8(3)
C26 C27 C10 121.4(4)
C26 C27 C28 118.5(3)
C10 C27 C28 108.5(3)
C48 C28 C29 119.7(3)
C48 C28 C27 121.0(3)
C29 C28 C27 109.7(3)
C30 C29 C28 121.5(3)
C30 C29 C11 125.1(3)
C28 C29 C11 109.2(3)
C29 C30 C50 118.8(3)
C29 C30 C31 116.1(3)
C50 C30 C31 123.3(3)
C30 C31 C32 110.8(3)
C30 C31 C78 113.2(3)
C32 C31 C78 111.9(3)
C30 C31 C13 109.2(3)
C32 C31 C13 100.1(3)
C78 C31 C13 111.0(3)
C52 C32 C33 119.3(3)
C52 C32 C31 123.3(3)
C33 C32 C31 109.7(3)
C34 C33 C32 123.0(3)
C34 C33 C14 118.0(3)
C32 C33 C14 108.3(3)
C33 C34 C54 117.8(3)
C33 C34 C35 120.6(3)
C54 C34 C35 108.3(3)
C16 C35 C36 117.7(3)
C16 C35 C34 120.8(3)
C36 C35 C34 108.1(3)
C37 C36 C35 119.7(3)
C37 C36 C55 119.6(3)
C35 C36 C55 107.6(3)
C36 C37 C38 120.9(3)
C36 C37 C18 121.1(3)
C38 C37 C18 110.2(3)
C57 C38 C37 120.1(3)
C57 C38 C39 123.7(3)
C37 C38 C39 111.3(3)
C38 C39 C40 109.2(3)
C38 C39 C82 111.6(3)
C40 C39 C82 106.8(3)
C38 C39 C19 103.3(3)
C40 C39 C19 115.2(3)
C82 C39 C19 110.8(3)
C41 C40 C59 117.6(3)
C41 C40 C39 117.8(3)
C59 C40 C39 123.1(3)
C40 C41 C42 122.7(3)
C40 C41 C21 121.2(3)
C42 C41 C21 107.4(3)
C43 C42 C41 118.9(3)
C43 C42 C23 123.6(4)
C41 C42 C23 111.0(3)
C42 C43 C60 119.2(3)
C42 C43 C44 121.4(3)
C60 C43 C44 110.0(3)
C45 C44 C62 120.8(4)
C45 C44 C43 120.1(3)
C62 C44 C43 108.0(3)
C44 C45 C46 119.5(3)
C44 C45 C24 124.4(4)
C46 C45 C24 109.9(3)
C47 C46 C45 119.7(3)
C47 C46 C26 120.8(3)
C45 C46 C26 108.7(3)
C46 C47 C63 120.7(4)
C46 C47 C48 118.5(3)
C63 C47 C48 109.0(3)
C28 C48 C49 119.1(3)
C28 C48 C47 121.1(3)
C49 C48 C47 109.8(3)
C50 C49 C48 121.4(3)
C50 C49 C64 125.0(3)
C48 C49 C64 109.2(3)
C49 C50 C30 119.4(3)
C49 C50 C51 116.3(3)
C30 C50 C51 122.6(3)
C50 C51 C66 108.8(3)
C50 C51 C52 110.8(3)
C66 C51 C52 100.7(3)
C50 C51 C87 111.6(3)
C66 C51 C87 111.3(3)
C52 C51 C87 113.0(3)
C32 C52 C53 118.5(3)
C32 C52 C51 123.9(3)
C53 C52 C51 109.3(3)
C54 C53 C52 122.4(3)
C54 C53 C67 118.6(3)
C52 C53 C67 107.6(3)
C53 C54 C34 118.8(3)
C53 C54 C55 120.5(3)
C34 C54 C55 107.3(3)
C56 C55 C36 118.1(3)
C56 C55 C54 120.2(3)
C36 C55 C54 108.7(3)
C55 C56 C68 118.8(3)
C55 C56 C57 122.1(3)
C68 C56 C57 108.3(3)
C38 C57 C56 118.9(3)
C38 C57 C58 123.7(3)
C56 C57 C58 109.1(3)
C59 C58 C69 109.5(3)
C59 C58 C57 110.4(3)
C69 C58 C57 100.1(3)
C59 C58 C91 114.3(3)
C69 C58 C91 108.1(3)
C57 C58 C91 113.3(3)
C60 C59 C40 119.2(3)
C60 C59 C58 116.1(3)
C40 C59 C58 122.4(3)
C59 C60 C43 121.8(3)
C59 C60 C61 124.6(3)
C43 C60 C61 109.5(3)
C70 C61 C60 109.7(3)
C70 C61 C62 110.2(3)
C60 C61 C62 100.7(3)
C70 C61 C94 110.8(3)
C60 C61 C94 112.4(3)
C62 C61 C94 112.6(3)
C63 C62 C44 120.1(3)
C63 C62 C61 123.3(3)
C44 C62 C61 109.3(4)
C62 C63 C47 119.0(3)
C62 C63 C64 124.4(3)
C47 C63 C64 108.6(3)
C65 C64 C63 110.2(3)
C65 C64 C49 109.1(3)
C63 C64 C49 100.8(3)
C65 C64 C90 112.4(3)
C63 C64 C90 112.7(3)
C49 C64 C90 111.0(3)
C66 C65 C70 119.2(3)
C66 C65 C64 116.2(3)
C70 C65 C64 122.9(3)
C65 C66 C67 121.4(4)
C65 C66 C51 125.3(3)
C67 C66 C51 109.0(3)
C68 C67 C66 119.3(3)
C68 C67 C53 120.6(3)
C66 C67 C53 110.8(3)
C67 C68 C69 119.4(3)
C67 C68 C56 121.3(3)
C69 C68 C56 110.0(3)
C70 C69 C68 121.6(3)
C70 C69 C58 125.4(3)
C68 C69 C58 109.4(3)
C69 C70 C65 119.1(3)
C69 C70 C61 116.2(3)
C65 C70 C61 123.2(3)
F71B C71 F71A 106.6(3)
F71B C71 C1 108.9(3)
F71A C71 C1 108.2(3)
F71B C71 C72 104.8(3)
F71A C71 C72 108.8(3)
C1 C71 C72 118.8(3)
C73A C72 F72B 110(2)
C73A C72 F72A 81(2)
F72B C72 F72A 107.9(3)
C73A C72 C71 138(2)
F72B C72 C71 104.9(3)
F72A C72 C71 108.8(3)
C73A C72 C73 27(2)
F72B C72 C73 106.2(3)
F72A C72 C73 108.1(3)
C71 C72 C73 120.4(3)
C73A C72 F73C 51(2)
F72B C72 F73C 117.8(7)
F72A C72 F73C 30.7(7)
C71 C72 F73C 126.9(8)
C73 C72 F73C 77.4(8)
C73A C73 F73B 76(5)
C73A C73 F73A 167(5)
F73B C73 F73A 109.1(4)
C73A C73 C72 60(5)
F73B C73 C72 105.7(4)
F73A C73 C72 107.0(4)
C73A C73 C74 81(4)
F73B C73 C74 104.7(3)
F73A C73 C74 108.3(4)
C72 C73 C74 121.5(4)
C73 C73A C72 93(6)
C73 C73A F73B 73(4)
C72 C73A F73B 117(3)
C73 C73A F73C 163(7)
C72 C73A F73C 81(3)
F73B C73A F73C 123(5)
C73 C73A C74 73(3)
C72 C73A C74 133(5)
F73B C73A C74 101(3)
F73C C73A C74 100(3)
C73 C73A F72A 141(7)
C72 C73A F72A 49.6(15)
F73B C73A F72A 129(3)
F73C C73A F72A 32.1(12)
C74 C73A F72A 122(3)
F74A C74 F74B 106.3(3)
F74A C74 C4 111.3(3)
F74B C74 C4 107.7(3)
F74A C74 C73 104.9(3)
F74B C74 C73 107.4(3)
C4 C74 C73 118.5(3)
F74A C74 C73A 121.6(19)
F74B C74 C73A 83(2)
C4 C74 C73A 120(2)
C73 C74 C73A 26.0(18)
F75B C75 F75A 107.2(3)
F75B C75 C11 109.6(3)
F75A C75 C11 108.1(3)
F75B C75 C76 105.1(3)
F75A C75 C76 106.8(3)
C11 C75 C76 119.4(3)
F76A C76 F76B 107.8(3)
F76A C76 C77 107.7(3)
F76B C76 C77 105.9(3)
F76A C76 C75 108.9(3)
F76B C76 C75 104.6(3)
C77 C76 C75 121.2(4)
F77A C77 F77B 108.8(4)
F77A C77 C78 108.0(3)
F77B C77 C78 105.4(3)
F77A C77 C76 108.1(3)
F77B C77 C76 106.0(3)
C78 C77 C76 120.1(4)
F78B C78 F78A 106.7(3)
F78B C78 C31 109.5(3)
F78A C78 C31 108.7(3)
F78B C78 C77 105.1(3)
F78A C78 C77 107.6(3)
C31 C78 C77 118.6(3)
F79B C79 F79A 102.9(3)
F79B C79 F79C 130.6(12)
F79A C79 F79C 43.8(17)
F79B C79 C80 108.0(3)
F79A C79 C80 108.3(4)
F79C C79 C80 67.6(17)
F79B C79 C19 111.3(3)
F79A C79 C19 107.8(3)
F79C C79 C19 113.6(11)
C80 C79 C19 117.6(4)
F80A C80 F80B 107.4(4)
F80A C80 F81D 124.2(9)
F80B C80 F81D 51.4(7)
F80A C80 F81C 53.5(7)
F80B C80 F81C 129.6(9)
F81D C80 F81C 97.4(11)
F80A C80 C79 107.6(4)
F80B C80 C79 108.3(4)
F81D C80 C79 127.6(9)
F81C C80 C79 121.7(9)
F80A C80 C81 109.7(4)
F80B C80 C81 109.9(4)
F81D C80 C81 58.6(8)
F81C C80 C81 56.6(7)
C79 C80 C81 113.7(4)
F80A C80 F79C 62.3(10)
F80B C80 F79C 97.8(10)
F81D C80 F79C 149.0(12)
F81C C80 F79C 107.2(12)
C79 C80 F79C 52.1(9)
C81 C80 F79C 152.1(10)
F81A C81 F81B 108.0(4)
F81A C81 F81C 49.7(7)
F81B C81 F81C 122.6(10)
F81A C81 F81D 129.9(9)
F81B C81 F81D 54.8(7)
F81C C81 F81D 96.6(12)
F81A C81 C82 108.3(5)
F81B C81 C82 110.3(4)
F81C C81 C82 126.4(10)
F81D C81 C82 121.8(9)
F81A C81 C80 108.5(4)
F81B C81 C80 109.4(5)
F81C C81 C80 58.7(7)
F81D C81 C80 55.2(7)
C82 C81 C80 112.3(4)
F81A C81 F82C 70.5(10)
F81B C81 F82C 92.7(8)
F81C C81 F82C 116.1(12)
F81D C81 F82C 143.8(11)
C82 C81 F82C 49.7(9)
C80 C81 F82C 156.5(9)
F82A C82 F82C 126.9(12)
F82A C82 F82B 102.4(4)
F82C C82 F82B 37.2(18)
F82A C82 C81 110.0(4)
F82C C82 C81 72.7(19)
F82B C82 C81 107.7(4)
F82A C82 C39 112.1(3)
F82C C82 C39 113.1(11)
F82B C82 C39 107.8(4)
C81 C82 C39 115.9(4)
F83B C83 F83A 106.4(3)
F83B C83 C84 108.1(3)
F83A C83 C84 108.1(3)
F83B C83 C23 111.2(3)
F83A C83 C23 109.3(3)
C84 C83 C23 113.4(3)
F84A C84 F84B 107.9(4)
F84A C84 C85 110.3(3)
F84B C84 C85 107.9(4)
F84A C84 C83 110.0(4)
F84B C84 C83 107.5(3)
C85 C84 C83 113.1(3)
F85B C85 F85A 107.7(4)
F85B C85 C84 110.1(4)
F85A C85 C84 109.6(4)
F85B C85 C86 107.5(4)
F85A C85 C86 107.8(3)
C84 C85 C86 113.9(3)
F86B C86 F86A 106.3(3)
F86B C86 C85 108.2(3)
F86A C86 C85 107.9(3)
F86B C86 C24 109.8(3)
F86A C86 C24 108.8(3)
C85 C86 C24 115.5(3)
F87B C87 F87A 107.4(3)
F87B C87 C51 109.4(3)
F87A C87 C51 108.5(3)
F87B C87 C88 105.8(3)
F87A C87 C88 106.9(3)
C51 C87 C88 118.4(3)
F88A C88 F88B 106.5(4)
F88A C88 C89 108.9(3)
F88B C88 C89 105.9(3)
F88A C88 C87 108.9(3)
F88B C88 C87 105.2(3)
C89 C88 C87 120.6(4)
F89B C89 F89A 106.7(3)
F89B C89 C88 107.1(4)
F89A C89 C88 108.6(3)
F89B C89 C90 105.8(3)
F89A C89 C90 108.1(4)
C88 C89 C90 119.9(3)
F90A C90 F90B 107.5(3)
F90A C90 C64 110.0(4)
F90B C90 C64 108.5(3)
F90A C90 C89 105.3(3)
F90B C90 C89 107.4(4)
C64 C90 C89 117.7(3)
F91A C91 F91B 104.0(4)
F91A C91 F91C 36.7(10)
F91B C91 F91C 133.5(10)
F91A C91 C58 111.5(4)
F91B C91 C58 107.9(3)
F91C C91 C58 110.3(7)
F91A C91 C92 105.7(4)
F91B C91 C92 108.3(4)
F91C C91 C92 75.2(11)
C58 C91 C92 118.5(4)
F91A C91 C92A 126.3(11)
F91B C91 C92A 79.5(12)
F91C C91 C92A 104.2(14)
C58 C91 C92A 118.2(11)
C92 C91 C92A 31.5(10)
C92A C92 C93A 96(3)
C92A C92 F92B 78(2)
C93A C92 F92B 113.2(18)
C92A C92 F92A 169(3)
C93A C92 F92A 73.2(18)
F92B C92 F92A 109.1(5)
C92A C92 C93 63(3)
C93A C92 C93 33.4(17)
F92B C92 C93 106.0(5)
F92A C92 C93 106.2(5)
C92A C92 C91 79(2)
C93A C92 C91 141(2)
F92B C92 C91 104.0(4)
F92A C92 C91 106.9(5)
C93 C92 C91 124.0(5)
C92A C92 F93C 137(3)
C93A C92 F93C 41(2)
F92B C92 F93C 113.1(9)
F92A C92 F93C 32.6(11)
C93 C92 F93C 74.1(12)
C91 C92 F93C 131.8(10)
C92A C92 F91C 123(3)
C93A C92 F91C 136.8(19)
F92B C92 F91C 93.6(7)
F92A C92 F91C 66.0(9)
C93 C92 F91C 160.4(7)
C91 C92 F91C 48.4(8)
F93C C92 F91C 98.3(14)
C92 C92A F92C 167(4)
C92 C92A C93 82(3)
F92C C92A C93 90(3)
C92 C92A F92B 66.2(19)
F92C C92A F92B 126(2)
C93 C92A F92B 110(2)
C92 C92A F93B 136(3)
F92C C92A F93B 35.4(14)
C93 C92A F93B 54.3(14)
F92B C92A F93B 130(2)
C92 C92A C93A 52(3)
F92C C92A C93A 120(3)
C93 C92A C93A 30.8(17)
F92B C92A C93A 91(2)
F93B C92A C93A 85(2)
C92 C92A C91 69(2)
F92C C92A C91 110(2)
C93 C92A C91 129(2)
F92B C92A C91 96(2)
F93B C92A C91 131.5(19)
C93A C92A C91 110(2)
C93A C93 F93A 80(3)
C93A C93 C92A 93(4)
F93A C93 C92A 113.9(13)
C93A C93 F93B 165(3)
F93A C93 F93B 107.9(4)
C92A C93 F93B 72.2(14)
C93A C93 C92 58(3)
F93A C93 C92 106.8(5)
C92A C93 C92 35.0(13)
F93B C93 C92 106.9(5)
C93A C93 C94 81(3)
F93A C93 C94 104.4(4)
C92A C93 C94 139.6(13)
F93B C93 C94 108.4(5)
C92 C93 C94 121.9(5)
C93A C93 F92C 134(3)
F93A C93 F92C 117.1(6)
C92A C93 F92C 41.8(16)
F93B C93 F92C 30.5(7)
C92 C93 F92C 76.5(8)
C94 C93 F92C 127.4(7)
C93 C93A F93C 176(6)
C93 C93A C92 89(3)
F93C C93A C92 94(4)
C93 C93A F93A 66(2)
F93C C93A F93A 116(3)
C92 C93A F93A 114(3)
C93 C93A F92A 144(4)
F93C C93A F92A 39(2)
C92 C93A F92A 55.8(19)
F93A C93A F92A 132(3)
C93 C93A C92A 57(3)
F93C C93A C92A 127(4)
C92 C93A C92A 32.4(15)
F93A C93A C92A 95(2)
F92A C93A C92A 88(3)
C93 C93A C94 69(3)
F93C C93A C94 107(3)
C92 C93A C94 132(3)
F93A C93A C94 95(3)
F92A C93A C94 127(2)
C92A C93A C94 114(3)
F94B C94 F94A 107.0(4)
F94B C94 C61 109.4(4)
F94A C94 C61 108.5(3)
F94B C94 C93 103.8(4)
F94A C94 C93 109.1(4)
C61 C94 C93 118.5(4)
F94B C94 C93A 126.7(12)
F94A C94 C93A 83.1(13)
C61 C94 C93A 116.5(13)
C93 C94 C93A 29.7(11)

loop_
_geom_bond_atom_site_label_1
_geom_bond_atom_site_label_2
_geom_bond_distance
F71A C71 1.353(4)
F71B C71 1.349(5)
F72B C72 1.358(4)
F72A F73C 0.940(18)
F72A C72 1.358(5)
F72A C73A 1.76(5)
F73A C73 1.357(6)
F73B C73 1.352(5)
F73B C73A 1.37(6)
F73C C73A 1.41(6)
F73C C72 1.804(19)
F74A C74 1.327(5)
F74B C74 1.357(4)
F75A C75 1.357(5)
F75B C75 1.346(4)
F76A C76 1.347(6)
F76B C76 1.351(4)
F77A C77 1.342(6)
F77B C77 1.342(5)
F78A C78 1.357(5)
F78B C78 1.347(5)
F79A F79C 1.02(4)
F79A C79 1.366(5)
F79B C79 1.343(4)
F79C C79 1.37(2)
F79C F80A 1.54(4)
F79C C80 1.60(4)
F80A F81C 1.268(17)
F80A C80 1.350(6)
F80B F81D 1.189(16)
F80B C80 1.358(6)
F81A F81C 1.162(16)
F81A C81 1.333(6)
F81A F82C 1.77(4)
F81B F81D 1.281(16)
F81B C81 1.341(6)
F81C C81 1.424(17)
F81C C80 1.459(18)
F81D C80 1.385(18)
F81D C81 1.439(19)
F82A C82 1.334(5)
F82B F82C 0.87(4)
F82B C82 1.371(6)
F82C C82 1.348(18)
F82C C81 1.69(4)
F83A C83 1.355(5)
F83B C83 1.345(4)
F84B C84 1.345(5)
F84A C84 1.331(5)
F85B C85 1.330(5)
F85A C85 1.342(5)
F86B C86 1.344(5)
F86A C86 1.358(4)
F87A C87 1.360(4)
F87B C87 1.346(5)
F88A C88 1.356(5)
F88B C88 1.357(5)
F89A C89 1.355(5)
F89B C89 1.339(5)
F90A C90 1.344(5)
F90B C90 1.357(5)
F91A F91C 0.86(3)
F91A C91 1.325(6)
F91B C91 1.343(5)
F91C C91 1.40(2)
F91C F92A 1.77(3)
F91C C92 1.81(2)
F92A F93C 0.99(3)
F92A C92 1.362(7)
F92A C93A 1.58(5)
F92B C92 1.354(5)
F92B C92A 1.45(3)
F92C F93B 0.939(19)
F92C C92A 1.21(4)
F92C C93 1.81(2)
F93A C93 1.352(5)
F93A C93A 1.46(3)
F93B C93 1.373(8)
F93B C92A 1.61(4)
F93C C93A 1.18(5)
F93C C92 1.81(2)
F94A C94 1.338(5)
F94B C94 1.336(6)
C1 C2 1.519(4)
C1 C9 1.526(5)
C1 C6 1.541(5)
C1 C71 1.550(4)
C2 C3 1.383(5)
C2 C12 1.421(5)
C3 C15 1.401(4)
C3 C4 1.536(5)
C4 C5 1.518(4)
C4 C17 1.544(4)
C4 C74 1.560(5)
C5 C6 1.391(5)
C5 C20 1.416(5)
C6 C7 1.411(4)
C7 C22 1.382(5)
C7 C8 1.443(5)
C8 C25 1.385(5)
C8 C9 1.435(5)
C9 C10 1.377(5)
C10 C27 1.427(5)
C10 C11 1.539(5)
C11 C12 1.516(5)
C11 C75 1.545(5)
C11 C29 1.546(5)
C12 C13 1.386(4)
C13 C14 1.401(5)
C13 C31 1.545(5)
C14 C15 1.385(5)
C14 C33 1.445(4)
C15 C16 1.445(5)
C16 C35 1.390(5)
C16 C17 1.432(5)
C17 C18 1.375(5)
C18 C37 1.434(4)
C18 C19 1.531(5)
C19 C20 1.537(4)
C19 C79 1.540(6)
C19 C39 1.635(5)
C20 C21 1.398(5)
C21 C22 1.394(5)
C21 C41 1.472(4)
C22 C23 1.532(5)
C23 C42 1.544(4)
C23 C83 1.558(5)
C23 C24 1.589(6)
C24 C25 1.545(5)
C24 C45 1.549(5)
C24 C86 1.567(4)
C25 C26 1.417(6)
C26 C27 1.396(5)
C26 C46 1.457(5)
C27 C28 1.450(5)
C28 C48 1.385(5)
C28 C29 1.409(5)
C29 C30 1.378(4)
C30 C50 1.423(5)
C30 C31 1.522(5)
C31 C32 1.541(4)
C31 C78 1.544(5)
C32 C52 1.371(5)
C32 C33 1.420(6)
C33 C34 1.396(5)
C34 C54 1.430(5)
C34 C35 1.457(5)
C35 C36 1.434(5)
C36 C37 1.397(5)
C36 C55 1.438(5)
C37 C38 1.428(5)
C38 C57 1.376(5)
C38 C39 1.523(5)
C39 C40 1.526(5)
C39 C82 1.563(6)
C40 C41 1.395(5)
C40 C59 1.424(5)
C41 C42 1.402(5)
C42 C43 1.380(5)
C43 C60 1.412(5)
C43 C44 1.449(6)
C44 C45 1.374(5)
C44 C62 1.441(5)
C45 C46 1.411(6)
C46 C47 1.401(5)
C47 C63 1.431(5)
C47 C48 1.433(5)
C48 C49 1.408(4)
C49 C50 1.381(5)
C49 C64 1.544(5)
C50 C51 1.525(4)
C51 C66 1.540(5)
C51 C52 1.542(5)
C51 C87 1.543(5)
C52 C53 1.437(5)
C53 C54 1.391(6)
C53 C67 1.441(5)
C54 C55 1.454(5)
C55 C56 1.395(5)
C56 C68 1.426(6)
C56 C57 1.433(5)
C57 C58 1.539(5)
C58 C59 1.528(4)
C58 C69 1.535(6)
C58 C91 1.556(5)
C59 C60 1.390(6)
C60 C61 1.542(6)
C61 C70 1.522(5)
C61 C62 1.544(5)
C61 C94 1.552(5)
C62 C63 1.362(6)
C63 C64 1.542(5)
C64 C65 1.517(5)
C64 C90 1.547(6)
C65 C66 1.381(5)
C65 C70 1.425(6)
C66 C67 1.405(5)
C67 C68 1.389(5)
C68 C69 1.407(5)
C69 C70 1.376(5)
C71 C72 1.553(6)
C72 C73A 1.35(5)
C72 C73 1.556(7)
C73 C73A 0.72(5)
C73 C74 1.561(5)
C73A C74 1.61(4)
C75 C76 1.568(6)
C76 C77 1.560(6)
C77 C78 1.559(5)
C79 C80 1.504(6)
C80 C81 1.543(8)
C81 C82 1.490(8)
C83 C84 1.542(5)
C84 C85 1.529(7)
C85 C86 1.551(6)
C87 C88 1.559(6)
C88 C89 1.551(7)
C89 C90 1.567(5)
C91 C92 1.562(7)
C91 C92A 1.64(4)
C92 C92A 0.87(3)
C92 C93A 1.28(5)
C92 C93 1.512(10)
C92A C93 1.36(4)
C92A C93A 1.62(5)
C93 C93A 0.83(4)
C93 C94 1.568(7)
C93A C94 1.66(5)
